data_4516681
loop_
_publ_author_name
'Ichitsuka, Tomohiro'
'Fujita, Takeshi'
'Ichikawa, Junji'

_publ_section_title
;
 Nickel-Catalyzed Allylic C(sp3)--F Bond Activation of Trifluoromethyl
 Groups via \b-Fluorine Elimination: Synthesis of Difluoro-1,4-dienes
;
_journal_issue 10
_journal_name_full 'ACS Catalysis'
_journal_page_first 5947
_journal_paper_doi 10.1021/acscatal.5b01463
_journal_volume 5
_journal_year 2015
_chemical_formula_sum 'C20 H18 F4'
_chemical_formula_weight 334.34
_chemical_name_common 1,1,1,2-tetrafluorohepta-2,5-diene
_space_group_IT_number 14
_space_group_name_Hall '-P 2yab'
_space_group_name_H-M_alt 'P 1 21/a 1'
_symmetry_cell_setting Monoclinic'
_symmetry_space_group_name_H-M 'P 1 21/a 1'
_atom_sites_solution_hydrogens geom
_atom_sites_solution_primary direct
_atom_sites_solution_secondary difmap
_audit_creation_method SHELXL-97
_cell_angle_alpha 90.00
_cell_angle_beta 96.537(5)
_cell_angle_gamma 90.00
_cell_formula_units_Z 4
_cell_length_a 6.1162(19)
_cell_length_b 15.020(5)
_cell_length_c 17.666(6)
_cell_measurement_reflns_used 1288
_cell_measurement_temperature 120(2)
_cell_measurement_theta_max 27.40
_cell_measurement_theta_min 2.32
_cell_volume 1612.3(9)
_computing_cell_refinement 'Bruker SAINT'
_computing_data_collection 'Bruker APEX2'
_computing_data_reduction 'Bruker SAINT'
_computing_molecular_graphics 'Bruker SHELXTL'
_computing_publication_material 'Bruker SHELXTL'
_computing_structure_refinement 'SHELXL-97 (Sheldrick, 1997)'
_computing_structure_solution 'SHELXS-97 (Sheldrick, 1990)'
_diffrn_ambient_temperature 120(2)
_diffrn_measured_fraction_theta_full 0.993
_diffrn_measured_fraction_theta_max 0.993
_diffrn_measurement_device_type 'Bruker APEX-II CCD'
_diffrn_measurement_method '\f and \w scans'
_diffrn_radiation_monochromator graphite
_diffrn_radiation_source 'fine-focus sealed tube'
_diffrn_radiation_type MoK\a
_diffrn_radiation_wavelength 0.71073
_diffrn_reflns_av_R_equivalents 0.0527
_diffrn_reflns_av_sigmaI/netI 0.0743
_diffrn_reflns_limit_h_max 7
_diffrn_reflns_limit_h_min -7
_diffrn_reflns_limit_k_max 19
_diffrn_reflns_limit_k_min -19
_diffrn_reflns_limit_l_max 22
_diffrn_reflns_limit_l_min -11
_diffrn_reflns_number 9182
_diffrn_reflns_theta_full 27.53
_diffrn_reflns_theta_max 27.53
_diffrn_reflns_theta_min 1.16
_exptl_absorpt_coefficient_mu 0.111
_exptl_absorpt_correction_T_max 0.9989
_exptl_absorpt_correction_T_min 0.9364
_exptl_crystal_colour colorless
_exptl_crystal_density_diffrn 1.377
_exptl_crystal_density_method 'not measured'
_exptl_crystal_description needle
_exptl_crystal_F_000 696
_exptl_crystal_size_max 0.60
_exptl_crystal_size_mid 0.04
_exptl_crystal_size_min 0.01
_refine_diff_density_max 0.255
_refine_diff_density_min -0.206
_refine_diff_density_rms 0.052
_refine_ls_extinction_coef 0.0018(7)
_refine_ls_extinction_expression Fc^*^=kFc[1+0.001xFc^2^\l^3^/sin(2\q)]^-1/4^
_refine_ls_extinction_method SHELXL
_refine_ls_goodness_of_fit_ref 1.010
_refine_ls_hydrogen_treatment mixed
_refine_ls_matrix_type full
_refine_ls_number_parameters 224
_refine_ls_number_reflns 3672
_refine_ls_number_restraints 0
_refine_ls_restrained_S_all 1.010
_refine_ls_R_factor_all 0.1027
_refine_ls_R_factor_gt 0.0537
_refine_ls_shift/su_max 0.000
_refine_ls_shift/su_mean 0.000
_refine_ls_structure_factor_coef Fsqd
_refine_ls_weighting_details 'calc w=1/[\s^2^(Fo^2^)+(0.0376P)^2^+0.4070P] where P=(Fo^2^+2Fc^2^)/3'
_refine_ls_weighting_scheme calc
_refine_ls_wR_factor_gt 0.1001
_refine_ls_wR_factor_ref 0.1179
_reflns_number_gt 2259
_reflns_number_total 3672
_reflns_threshold_expression >2sigma(I)
_cod_data_source_file cs5b01463_si_002.cif
_cod_data_source_block it004a
_cod_original_sg_symbol_H-M P2(1)/a
_cod_database_code 4516681

loop_
_symmetry_equiv_pos_as_xyz
'x, y, z'
'-x+1/2, y+1/2, -z'
'-x, -y, -z'
'x-1/2, -y-1/2, z'

loop_
_atom_site_label
_atom_site_type_symbol
_atom_site_fract_x
_atom_site_fract_y
_atom_site_fract_z
_atom_site_U_iso_or_equiv
_atom_site_adp_type
_atom_site_occupancy
_atom_site_symmetry_multiplicity
_atom_site_calc_flag
_atom_site_refinement_flags
F1 F 0.1308(2) 0.39329(9) 0.02520(8) 0.0386(4) Uani 1 1 d .
F2 F -0.0231(2) 0.26622(8) 0.03615(8) 0.0368(4) Uani 1 1 d .
F3 F -0.2104(2) 0.38593(9) 0.04167(7) 0.0345(4) Uani 1 1 d .
F4 F -0.12471(19) 0.30863(8) 0.17786(7) 0.0269(3) Uani 1 1 d .
C1 C -0.0124(4) 0.34970(14) 0.06278(13) 0.0245(5) Uani 1 1 d .
C2 C 0.0424(3) 0.35170(13) 0.14734(13) 0.0215(5) Uani 1 1 d .
C3 C 0.2112(3) 0.38462(13) 0.19167(13) 0.0207(5) Uani 1 1 d .
C4 C 0.4041(3) 0.42929(14) 0.16012(13) 0.0232(5) Uani 1 1 d .
H4 H 0.4259 0.4007 0.1110 0.028 Uiso 1 1 calc R
H4A H 0.5384 0.4185 0.1958 0.028 Uiso 1 1 calc R
C5 C 0.3792(3) 0.52886(14) 0.14728(12) 0.0208(5) Uani 1 1 d .
C6 C 0.2116(4) 0.57471(14) 0.16857(14) 0.0240(5) Uani 1 1 d .
H6 H 0.100(3) 0.5449(13) 0.1931(12) 0.020(6) Uiso 1 1 d .
C7 C 0.1691(4) 0.67267(14) 0.15863(15) 0.0349(6) Uani 1 1 d .
H7 H 0.1966 0.7025 0.2082 0.052 Uiso 1 1 calc R
H7A H 0.0157 0.6822 0.1375 0.052 Uiso 1 1 calc R
H7B H 0.2672 0.6973 0.1238 0.052 Uiso 1 1 calc R
C8 C 0.2179(3) 0.37918(13) 0.27593(12) 0.0211(5) Uani 1 1 d .
C9 C 0.0421(3) 0.41017(14) 0.31310(13) 0.0238(5) Uani 1 1 d .
H9 H -0.0860 0.4327 0.2838 0.029 Uiso 1 1 calc R
C10 C 0.0519(4) 0.40856(14) 0.39162(13) 0.0251(5) Uani 1 1 d .
H10 H -0.0694 0.4300 0.4155 0.030 Uiso 1 1 calc R
C11 C 0.2371(3) 0.37598(14) 0.43637(13) 0.0235(5) Uani 1 1 d .
C12 C 0.4120(4) 0.34422(14) 0.39915(13) 0.0247(5) Uani 1 1 d .
H12 H 0.5391 0.3210 0.4284 0.030 Uiso 1 1 calc R
C13 C 0.4027(3) 0.34615(14) 0.32078(13) 0.0240(5) Uani 1 1 d .
H13 H 0.5240 0.3246 0.2970 0.029 Uiso 1 1 calc R
C14 C 0.2493(4) 0.37548(14) 0.52088(13) 0.0254(5) Uani 1 1 d .
C15 C 0.0722(4) 0.34538(15) 0.55744(14) 0.0303(6) Uani 1 1 d .
H15 H -0.0578 0.3250 0.5280 0.036 Uiso 1 1 calc R
C16 C 0.0843(4) 0.34494(16) 0.63603(15) 0.0366(6) Uani 1 1 d .
H16 H -0.0368 0.3240 0.6602 0.044 Uiso 1 1 calc R
C17 C 0.2730(5) 0.37511(16) 0.67982(15) 0.0382(6) Uani 1 1 d .
H17 H 0.2813 0.3749 0.7338 0.046 Uiso 1 1 calc R
C18 C 0.4488(4) 0.40546(15) 0.64399(14) 0.0345(6) Uani 1 1 d .
H18 H 0.5776 0.4267 0.6736 0.041 Uiso 1 1 calc R
C19 C 0.4380(4) 0.40508(14) 0.56552(14) 0.0296(6) Uani 1 1 d .
H19 H 0.5605 0.4252 0.5417 0.036 Uiso 1 1 calc R
C20 C 0.5639(3) 0.56826(15) 0.10873(14) 0.0284(6) Uani 1 1 d .
H20 H 0.5531 0.5475 0.0559 0.043 Uiso 1 1 calc R
H20A H 0.7053 0.5496 0.1358 0.043 Uiso 1 1 calc R
H20B H 0.5535 0.6334 0.1095 0.043 Uiso 1 1 calc R

loop_
_atom_site_aniso_label
_atom_site_aniso_U_11
_atom_site_aniso_U_22
_atom_site_aniso_U_33
_atom_site_aniso_U_23
_atom_site_aniso_U_13
_atom_site_aniso_U_12
F1 0.0341(8) 0.0506(9) 0.0321(8) 0.0047(7) 0.0075(6) -0.0119(7)
F2 0.0441(9) 0.0282(7) 0.0370(8) -0.0096(7) -0.0004(7) 0.0035(6)
F3 0.0269(8) 0.0432(8) 0.0328(8) 0.0043(7) 0.0003(6) 0.0115(6)
F4 0.0228(7) 0.0257(7) 0.0326(8) 0.0022(6) 0.0047(6) -0.0085(5)
C1 0.0207(12) 0.0202(12) 0.0332(14) 0.0000(10) 0.0053(10) -0.0007(9)
C2 0.0198(11) 0.0150(10) 0.0311(13) 0.0028(9) 0.0092(10) -0.0004(9)
C3 0.0189(11) 0.0114(10) 0.0318(13) 0.0007(10) 0.0031(10) 0.0039(9)
C4 0.0166(11) 0.0215(11) 0.0316(13) -0.0010(10) 0.0031(10) 0.0001(9)
C5 0.0175(11) 0.0217(11) 0.0221(12) -0.0003(9) -0.0016(9) -0.0038(9)
C6 0.0195(12) 0.0201(11) 0.0322(14) 0.0019(10) 0.0025(10) -0.0032(9)
C7 0.0328(14) 0.0208(12) 0.0525(17) -0.0006(12) 0.0108(12) -0.0003(10)
C8 0.0214(11) 0.0148(11) 0.0272(13) -0.0001(9) 0.0038(10) -0.0023(9)
C9 0.0177(11) 0.0204(11) 0.0325(14) 0.0005(10) -0.0004(10) 0.0010(9)
C10 0.0215(12) 0.0215(12) 0.0328(14) -0.0023(10) 0.0058(10) -0.0007(9)
C11 0.0223(12) 0.0185(11) 0.0298(13) -0.0016(10) 0.0032(10) -0.0027(9)
C12 0.0210(12) 0.0190(11) 0.0328(14) 0.0017(10) -0.0027(10) 0.0006(9)
C13 0.0195(11) 0.0206(11) 0.0323(14) -0.0007(10) 0.0040(10) 0.0021(9)
C14 0.0296(13) 0.0176(11) 0.0291(13) -0.0016(10) 0.0038(10) 0.0021(10)
C15 0.0332(14) 0.0246(12) 0.0338(15) -0.0002(11) 0.0067(11) -0.0008(10)
C16 0.0462(16) 0.0274(13) 0.0382(16) 0.0009(12) 0.0138(13) 0.0021(12)
C17 0.0584(18) 0.0299(14) 0.0267(14) -0.0012(12) 0.0061(13) 0.0106(13)
C18 0.0445(16) 0.0250(13) 0.0318(15) -0.0026(11) -0.0045(12) 0.0043(11)
C19 0.0312(14) 0.0233(12) 0.0334(15) 0.0019(11) 0.0001(11) 0.0024(10)
C20 0.0238(12) 0.0261(12) 0.0361(14) 0.0012(11) 0.0069(11) -0.0058(10)

loop_
_atom_type_symbol
_atom_type_description
_atom_type_scat_dispersion_real
_atom_type_scat_dispersion_imag
_atom_type_scat_source
C C 0.0033 0.0016 'International Tables Vol C Tables 4.2.6.8 and 6.1.1.4'
H H 0.0000 0.0000 'International Tables Vol C Tables 4.2.6.8 and 6.1.1.4'
F F 0.0171 0.0103 'International Tables Vol C Tables 4.2.6.8 and 6.1.1.4'

loop_
_geom_angle_atom_site_label_1
_geom_angle_atom_site_label_2
_geom_angle_atom_site_label_3
_geom_angle
F1 C1 F2 107.14(18)
F1 C1 F3 106.64(18)
F2 C1 F3 106.01(17)
F1 C1 C2 113.84(18)
F2 C1 C2 111.53(18)
F3 C1 C2 111.24(18)
C3 C2 F4 120.8(2)
C3 C2 C1 132.3(2)
F4 C2 C1 106.95(18)
C2 C3 C8 120.29(19)
C2 C3 C4 122.4(2)
C8 C3 C4 117.27(19)
C3 C4 C5 114.95(17)
C3 C4 H4 108.5
C5 C4 H4 108.5
C3 C4 H4A 108.5
C5 C4 H4A 108.5
H4 C4 H4A 107.5
C6 C5 C20 124.7(2)
C6 C5 C4 122.5(2)
C20 C5 C4 112.81(18)
C5 C6 C7 127.3(2)
C5 C6 H6 119.8(12)
C7 C6 H6 112.9(12)
C6 C7 H7 109.5
C6 C7 H7A 109.5
H7 C7 H7A 109.5
C6 C7 H7B 109.5
H7 C7 H7B 109.5
H7A C7 H7B 109.5
C13 C8 C9 117.8(2)
C13 C8 C3 121.07(19)
C9 C8 C3 121.0(2)
C10 C9 C8 121.1(2)
C10 C9 H9 119.5
C8 C9 H9 119.5
C9 C10 C11 121.0(2)
C9 C10 H10 119.5
C11 C10 H10 119.5
C10 C11 C12 117.9(2)
C10 C11 C14 121.1(2)
C12 C11 C14 121.0(2)
C13 C12 C11 121.2(2)
C13 C12 H12 119.4
C11 C12 H12 119.4
C12 C13 C8 121.0(2)
C12 C13 H13 119.5
C8 C13 H13 119.5
C19 C14 C15 118.5(2)
C19 C14 C11 120.7(2)
C15 C14 C11 120.8(2)
C16 C15 C14 120.7(2)
C16 C15 H15 119.7
C14 C15 H15 119.7
C15 C16 C17 120.2(2)
C15 C16 H16 119.9
C17 C16 H16 119.9
C18 C17 C16 119.4(2)
C18 C17 H17 120.3
C16 C17 H17 120.3
C19 C18 C17 120.4(2)
C19 C18 H18 119.8
C17 C18 H18 119.8
C18 C19 C14 120.8(2)
C18 C19 H19 119.6
C14 C19 H19 119.6
C5 C20 H20 109.5
C5 C20 H20A 109.5
H20 C20 H20A 109.5
C5 C20 H20B 109.5
H20 C20 H20B 109.5
H20A C20 H20B 109.5

loop_
_geom_bond_atom_site_label_1
_geom_bond_atom_site_label_2
_geom_bond_distance
F1 C1 1.330(2)
F2 C1 1.338(2)
F3 C1 1.342(2)
F4 C2 1.371(2)
C1 C2 1.494(3)
C2 C3 1.319(3)
C3 C8 1.487(3)
C3 C4 1.517(3)
C4 C5 1.518(3)
C4 H4 0.9900
C4 H4A 0.9900
C5 C6 1.325(3)
C5 C20 1.505(3)
C6 C7 1.501(3)
C6 H6 0.96(2)
C7 H7 0.9800
C7 H7A 0.9800
C7 H7B 0.9800
C8 C13 1.395(3)
C8 C9 1.402(3)
C9 C10 1.382(3)
C9 H9 0.9500
C10 C11 1.394(3)
C10 H10 0.9500
C11 C12 1.402(3)
C11 C14 1.486(3)
C12 C13 1.380(3)
C12 H12 0.9500
C13 H13 0.9500
C14 C19 1.394(3)
C14 C15 1.398(3)
C15 C16 1.382(3)
C15 H15 0.9500
C16 C17 1.390(4)
C16 H16 0.9500
C17 C18 1.385(3)
C17 H17 0.9500
C18 C19 1.380(3)
C18 H18 0.9500
C19 H19 0.9500
C20 H20 0.9800
C20 H20A 0.9800
C20 H20B 0.9800

loop_
_geom_torsion_atom_site_label_1
_geom_torsion_atom_site_label_2
_geom_torsion_atom_site_label_3
_geom_torsion_atom_site_label_4
_geom_torsion
F1 C1 C2 C3 -4.0(3)
F2 C1 C2 C3 117.4(2)
F3 C1 C2 C3 -124.5(2)
F1 C1 C2 F4 176.78(16)
F2 C1 C2 F4 -61.8(2)
F3 C1 C2 F4 56.3(2)
F4 C2 C3 C8 -2.8(3)
C1 C2 C3 C8 178.0(2)
F4 C2 C3 C4 177.36(17)
C1 C2 C3 C4 -1.8(4)
C2 C3 C4 C5 89.7(3)
C8 C3 C4 C5 -90.1(2)
C3 C4 C5 C6 6.0(3)
C3 C4 C5 C20 -174.24(19)
C20 C5 C6 C7 0.6(4)
C4 C5 C6 C7 -179.7(2)
C2 C3 C8 C13 129.7(2)
C4 C3 C8 C13 -50.5(3)
C2 C3 C8 C9 -52.7(3)
C4 C3 C8 C9 127.1(2)
C13 C8 C9 C10 0.4(3)
C3 C8 C9 C10 -177.29(19)
C8 C9 C10 C11 0.0(3)
C9 C10 C11 C12 -0.6(3)
C9 C10 C11 C14 179.0(2)
C10 C11 C12 C13 0.8(3)
C14 C11 C12 C13 -178.8(2)
C11 C12 C13 C8 -0.5(3)
C9 C8 C13 C12 -0.1(3)
C3 C8 C13 C12 177.6(2)
C10 C11 C14 C19 -134.0(2)
C12 C11 C14 C19 45.5(3)
C10 C11 C14 C15 45.9(3)
C12 C11 C14 C15 -134.5(2)
C19 C14 C15 C16 -0.1(3)
C11 C14 C15 C16 179.9(2)
C14 C15 C16 C17 0.4(4)
C15 C16 C17 C18 -0.1(4)
C16 C17 C18 C19 -0.6(4)
C17 C18 C19 C14 1.0(3)
C15 C14 C19 C18 -0.6(3)
C11 C14 C19 C18 179.4(2)
